data_7048863
loop_
_publ_author_name
'Gusev, Alexey'
'Nemec, Ivan'
'Herchel, Radovan'
'Shul'gin, Victor'
'Ryush, Irina'
'Kiskin, Michail'
'Efimov, Nickolay'
'Ugolkova, Elena'
'Minin, Vadim'
'Lyssenko, Konstantin'
'Eremenko, Igor'
'Linert, Wolfgang'

_publ_section_title
;
 Copper(ii) self-assembled clusters of
 bis((pyridin-2-yl)-1,2,4-triazol-3-yl)alkanes. Unusual rearrangement of
 ligands under reaction conditions.
;
_journal_issue 9
_journal_name_full 'Dalton transactions (Cambridge, England : 2003)'
_journal_page_first 3052
_journal_page_last 3060
_journal_paper_doi 10.1039/c8dt04816a
_journal_volume 48
_journal_year 2019
_chemical_formula_sum 'C72 H70 Cl Cu3 N30 Na2 O16'
_chemical_formula_weight 1883.63
_space_group_crystal_system triclinic
_space_group_IT_number 2
_space_group_name_Hall '-P 1'
_space_group_name_H-M_alt 'P -1'
_symmetry_space_group_name_Hall '-P 1'
_symmetry_space_group_name_H-M 'P -1'
_atom_sites_solution_hydrogens mixed
_audit_creation_method SHELXL-2014/7
_audit_update_record
;
2019-01-31 deposited with the CCDC.
2019-02-04 downloaded from the CCDC.
;
_cell_angle_alpha 86.840(3)
_cell_angle_beta 89.884(3)
_cell_angle_gamma 61.689(3)
_cell_formula_units_Z 2
_cell_length_a 15.506(3)
_cell_length_b 16.160(3)
_cell_length_c 20.311(4)
_cell_measurement_reflns_used 1664
_cell_measurement_temperature 150(2)
_cell_measurement_theta_max 19.23
_cell_measurement_theta_min 2.40
_cell_volume 4472.2(15)
_computing_cell_refinement 'Bruker SAINT'
_computing_data_collection 'Bruker APEX2'
_computing_data_reduction 'Bruker SAINT'
_computing_molecular_graphics 'Mercury 4.0.0'
_computing_publication_material 'Bruker SHELXTL'
_computing_structure_refinement 'SHELXL-2018/3 (Sheldrick, 2018)'
_computing_structure_solution 'SHELXS-97 (Sheldrick, 1990)'
_diffrn_ambient_temperature 150(2)
_diffrn_measured_fraction_theta_full 0.891
_diffrn_measured_fraction_theta_max 0.892
_diffrn_measurement_device_type 'Bruker APEX-II CCD'
_diffrn_measurement_method '\f and \w scans'
_diffrn_radiation_type MoK\a
_diffrn_radiation_wavelength 0.71073
_diffrn_reflns_av_R_equivalents 0.1480
_diffrn_reflns_av_unetI/netI 0.4572
_diffrn_reflns_Laue_measured_fraction_full 0.891
_diffrn_reflns_Laue_measured_fraction_max 0.892
_diffrn_reflns_limit_h_max 18
_diffrn_reflns_limit_h_min -18
_diffrn_reflns_limit_k_max 19
_diffrn_reflns_limit_k_min -19
_diffrn_reflns_limit_l_max 24
_diffrn_reflns_limit_l_min -24
_diffrn_reflns_number 25974
_diffrn_reflns_point_group_measured_fraction_full 0.891
_diffrn_reflns_point_group_measured_fraction_max 0.892
_diffrn_reflns_theta_full 25.242
_diffrn_reflns_theta_max 25.349
_diffrn_reflns_theta_min 2.396
_diffrn_source 'fine-focus sealed tube'
_exptl_absorpt_coefficient_mu 0.824
_exptl_absorpt_correction_T_max 0.968
_exptl_absorpt_correction_T_min 0.960
_exptl_absorpt_correction_type multi-scan
_exptl_absorpt_process_details 'SADABS v2004/1, Sheldrick, G.M., (2004)'
_exptl_crystal_colour green
_exptl_crystal_density_diffrn 1.399
_exptl_crystal_description prismatic
_exptl_crystal_F_000 1932
_exptl_crystal_size_max 0.050
_exptl_crystal_size_mid 0.050
_exptl_crystal_size_min 0.040
_refine_diff_density_max 0.569
_refine_diff_density_min -0.427
_refine_diff_density_rms 0.073
_refine_ls_extinction_method none
_refine_ls_goodness_of_fit_ref 0.713
_refine_ls_hydrogen_treatment constr
_refine_ls_matrix_type full
_refine_ls_number_parameters 1124
_refine_ls_number_reflns 14633
_refine_ls_number_restraints 101
_refine_ls_restrained_S_all 0.719
_refine_ls_R_factor_all 0.2127
_refine_ls_R_factor_gt 0.0658
_refine_ls_shift/su_max 0.001
_refine_ls_shift/su_mean 0.000
_refine_ls_structure_factor_coef Fsqd
_refine_ls_weighting_details 'w=1/[\s^2^(Fo^2^)+(0.0200P)^2^] where P=(Fo^2^+2Fc^2^)/3'
_refine_ls_weighting_scheme calc
_refine_ls_wR_factor_gt 0.1142
_refine_ls_wR_factor_ref 0.1459
_reflns_Friedel_coverage 0.000
_reflns_number_gt 4410
_reflns_number_total 14633
_reflns_threshold_expression 'I > 2\s(I)'
_cod_data_source_file c8dt04816a2.cif
_cod_data_source_block 1_sq
_cod_depositor_comments
;
The following automatic conversions were performed:

'_exptl_absorpt_correction_type' value 'multi scan' changed to
'multi-scan' according to
/home/data/users/saulius/crontab/automatic-downloads/rss-feeds/RSC/lib/dictionaries/cif_core.dic
dictionary named 'cif_core.dic' version 2.4.2 from 2011-04-26.

Automatic conversion script
Id: cif_fix_values 4973 2017-02-22 13:04:09Z antanas 

 Adding full bibliography for 7048860--7048863.cif.
;
_cod_original_cell_volume 4472.5(16)
_cod_database_code 7048863
_shelx_shelxl_version_number 2014/7
_shelx_space_group_comment
;
The symmetry employed for this shelxl refinement is uniquely defined
by the following loop, which should always be used as a source of
symmetry information in preference to the above space-group names.
They are only intended as comments.
;

loop_
_space_group_symop_operation_xyz
'x, y, z'
'-x, -y, -z'

loop_
_atom_site_label
_atom_site_type_symbol
_atom_site_fract_x
_atom_site_fract_y
_atom_site_fract_z
_atom_site_U_iso_or_equiv
_atom_site_adp_type
_atom_site_occupancy
_atom_site_site_symmetry_order
_atom_site_calc_flag
_atom_site_refinement_flags_posn
_atom_site_refinement_flags_adp
_atom_site_refinement_flags_occupancy
_atom_site_disorder_assembly
_atom_site_disorder_group
Cu1 Cu 0.08570(8) 0.35337(7) -0.71763(5) 0.0291(3) Uani 1 1 d . . . . .
Cu2 Cu 0.13442(8) 0.11825(7) -0.72382(5) 0.0309(3) Uani 1 1 d . . . . .
Cu3 Cu 0.32845(8) 0.16772(7) -0.70573(5) 0.0283(3) Uani 1 1 d . . . . .
Na1 Na 0.1488(2) 0.2049(2) -0.51756(14) 0.0278(8) Uani 1 1 d . . . . .
Na2 Na 0.2098(2) 0.2347(2) -0.91676(14) 0.0298(8) Uani 1 1 d . . . . .
N1 N 0.0132(5) 0.2943(5) -0.5939(3) 0.0280(17) Uani 1 1 d . . . . .
N2 N 0.0032(5) 0.3331(4) -0.6561(3) 0.0231(16) Uani 1 1 d . . . . .
N3 N -0.1411(5) 0.3382(5) -0.6314(3) 0.0265(17) Uani 1 1 d . . . . .
N4 N -0.0458(5) 0.4114(4) -0.7755(3) 0.0246(17) Uani 1 1 d . . . . .
N5 N -0.0093(6) 0.2138(5) -0.4766(3) 0.0353(19) Uani 1 1 d . . . . .
N6 N 0.1583(5) 0.3853(4) -0.7808(3) 0.0228(16) Uani 1 1 d . . . . .
N7 N 0.1981(5) 0.3540(5) -0.8401(3) 0.0317(19) Uani 1 1 d . . . . .
N8 N 0.2437(5) 0.4610(5) -0.8096(3) 0.0285(18) Uani 1 1 d . . . . .
N9 N 0.1072(5) 0.4523(5) -0.6658(3) 0.0274(17) Uani 1 1 d . . . . .
N10 N 0.2929(4) 0.3266(4) -0.9575(3) 0.0310(18) Uani 1 1 d D . . . .
N11 N 0.0592(5) 0.1794(5) -0.8047(3) 0.0291(18) Uani 1 1 d . . . . .
N12 N 0.0773(5) 0.2127(5) -0.8631(3) 0.0293(18) Uani 1 1 d . . . . .
N13 N -0.0812(5) 0.2420(5) -0.8643(3) 0.0315(18) Uani 1 1 d . . . . .
N14 N -0.0028(5) 0.1261(5) -0.6990(4) 0.0329(19) Uani 1 1 d . . . . .
N15 N 0.0575(6) 0.2979(5) -0.9871(3) 0.036(2) Uani 1 1 d . . . . .
N16 N 0.2033(5) 0.0481(5) -0.6440(3) 0.0278(18) Uani 1 1 d . . . . .
N17 N 0.2054(6) 0.0667(5) -0.5811(3) 0.0330(19) Uani 1 1 d . . . . .
N18 N 0.3091(5) -0.0878(5) -0.5909(3) 0.0286(18) Uani 1 1 d . . . . .
N19 N 0.2240(5) -0.0187(5) -0.7619(4) 0.035(2) Uani 1 1 d . . . . .
N20 N 0.2480(5) 0.0567(5) -0.4483(3) 0.0359(19) Uani 1 1 d . . . . .
N21 N 0.3117(5) 0.2402(5) -0.6296(3) 0.0226(17) Uani 1 1 d . . . . .
N22 N 0.2646(5) 0.2497(5) -0.5712(3) 0.0270(17) Uani 1 1 d . . . . .
N23 N 0.3307(5) 0.3493(4) -0.5761(3) 0.0258(17) Uani 1 1 d . . . . .
N24 N 0.4076(5) 0.2409(5) -0.7345(3) 0.0288(18) Uani 1 1 d . . . . .
N25 N 0.1830(5) 0.3094(5) -0.4503(3) 0.0316(18) Uani 1 1 d . . . . .
N26 N 0.3634(5) 0.0927(4) -0.7813(3) 0.0210(16) Uani 1 1 d . . . . .
N27 N 0.3366(5) 0.1102(5) -0.8468(3) 0.0269(17) Uani 1 1 d . . . . .
N28 N 0.4562(5) -0.0432(4) -0.8289(3) 0.0248(17) Uani 1 1 d . . . . .
N29 N 0.4302(5) 0.0341(5) -0.6608(3) 0.0254(17) Uani 1 1 d . . . . .
N30 N 0.3188(4) 0.0897(4) -0.9795(3) 0.0340(19) Uani 1 1 d D . . . .
O1MB O 0.1836(8) 0.2157(8) -0.7331(5) 0.021(3) Uiso 0.55 1 d . . P A 2
C1 C -0.0896(7) 0.3586(6) -0.6765(4) 0.029(2) Uani 1 1 d . . . . .
C2 C -0.0734(6) 0.2972(5) -0.5812(4) 0.024(2) Uani 1 1 d . . . . .
C3 C -0.1194(7) 0.4050(6) -0.7435(4) 0.029(2) Uani 1 1 d . U . . .
C4 C -0.2116(7) 0.4414(6) -0.7727(4) 0.034(2) Uani 1 1 d . U . . .
H4 H -0.2634 0.4388 -0.7492 0.040 Uiso 1 1 calc R U . . .
C5 C -0.2288(7) 0.4829(6) -0.8381(4) 0.043(2) Uani 1 1 d . U . . .
H5 H -0.2906 0.5055 -0.8601 0.051 Uiso 1 1 calc R U . . .
C6 C -0.1533(7) 0.4889(6) -0.8680(4) 0.039(2) Uani 1 1 d . . . . .
H6 H -0.1629 0.5186 -0.9111 0.047 Uiso 1 1 calc R U . . .
C7 C -0.0622(7) 0.4521(6) -0.8361(4) 0.034(2) Uani 1 1 d . . . . .
H7 H -0.0102 0.4562 -0.8583 0.041 Uiso 1 1 calc R U . . .
C8 C -0.0875(7) 0.2544(6) -0.5194(4) 0.031(2) Uani 1 1 d . . . . .
C9 C -0.1752(7) 0.2565(6) -0.5055(4) 0.038(2) Uani 1 1 d . . . . .
H9 H -0.2292 0.2881 -0.5358 0.045 Uiso 1 1 calc R U . . .
C10 C -0.1856(8) 0.2122(7) -0.4470(5) 0.047(3) Uani 1 1 d . . . . .
H10 H -0.2450 0.2113 -0.4370 0.056 Uiso 1 1 calc R U . . .
C11 C -0.1059(8) 0.1706(7) -0.4054(5) 0.050(3) Uani 1 1 d . . . . .
H11 H -0.1085 0.1384 -0.3655 0.060 Uiso 1 1 calc R U . . .
C12 C -0.0203(8) 0.1749(7) -0.4208(4) 0.054(3) Uani 1 1 d . . . . .
H12 H 0.0327 0.1483 -0.3895 0.064 Uiso 1 1 calc R U . . .
C13 C 0.1862(6) 0.4493(6) -0.7642(3) 0.029(2) Uani 1 1 d D . . . .
C14 C 0.2473(6) 0.4010(5) -0.8554(3) 0.023(2) Uani 1 1 d D . . . .
C15 C 0.1570(6) 0.4904(6) -0.7005(4) 0.026(2) Uani 1 1 d . . . . .
C16 C 0.1744(6) 0.5582(6) -0.6760(4) 0.030(2) Uani 1 1 d . . . . .
H16 H 0.2081 0.5842 -0.7016 0.036 Uiso 1 1 calc R U . . .
C17 C 0.1434(7) 0.5886(6) -0.6147(4) 0.037(2) Uani 1 1 d . . . . .
H17 H 0.1553 0.6357 -0.5974 0.045 Uiso 1 1 calc R U . . .
C18 C 0.0956(7) 0.5509(6) -0.5790(4) 0.040(3) Uani 1 1 d . . . . .
H18 H 0.0746 0.5713 -0.5361 0.048 Uiso 1 1 calc R U . . .
C19 C 0.0766(6) 0.4817(6) -0.6047(4) 0.033(2) Uani 1 1 d . . . . .
H19 H 0.0425 0.4559 -0.5794 0.040 Uiso 1 1 calc R U . . .
C20 C 0.3028(5) 0.3859(5) -0.9149(3) 0.032(2) Uani 1 1 d D . . . .
C21 C 0.3644(6) 0.4241(5) -0.9299(3) 0.066(4) Uani 1 1 d D U . . .
H21 H 0.3713 0.4645 -0.9005 0.079 Uiso 1 1 calc R U . . .
C22 C 0.4158(6) 0.4035(6) -0.9875(4) 0.086(5) Uani 1 1 d D U . . .
H22 H 0.4583 0.4293 -0.9976 0.103 Uiso 1 1 calc R U . . .
C23 C 0.4054(6) 0.3447(6) -1.0311(3) 0.046(3) Uani 1 1 d D U . . .
H23 H 0.4393 0.3312 -1.0714 0.055 Uiso 1 1 calc R U . . .
C24 C 0.3447(6) 0.3067(5) -1.0143(3) 0.036(2) Uani 1 1 d D . . . .
H24 H 0.3387 0.2652 -1.0431 0.043 Uiso 1 1 calc R U . . .
C25 C -0.0359(7) 0.1986(6) -0.8079(4) 0.029(2) Uani 1 1 d . . . . .
C26 C -0.0080(7) 0.2490(6) -0.8964(4) 0.025(2) Uani 1 1 d . . . . .
C27 C -0.0720(7) 0.1700(6) -0.7498(4) 0.035(2) Uani 1 1 d . . . . .
C28 C -0.1678(9) 0.1849(7) -0.7421(5) 0.053(3) Uani 1 1 d . . . . .
H28 H -0.2166 0.2174 -0.7758 0.063 Uiso 1 1 calc R U . . .
C29 C -0.1895(9) 0.1509(8) -0.6839(5) 0.060(3) Uani 1 1 d . . . . .
H29 H -0.2541 0.1600 -0.6778 0.073 Uiso 1 1 calc R U . . .
C30 C -0.1199(8) 0.1046(7) -0.6351(5) 0.047(3) Uani 1 1 d . . . . .
H30 H -0.1341 0.0785 -0.5962 0.056 Uiso 1 1 calc R U . . .
C31 C -0.0303(8) 0.0971(6) -0.6439(4) 0.041(3) Uani 1 1 d . . . . .
H31 H 0.0165 0.0693 -0.6085 0.049 Uiso 1 1 calc R U . . .
C32 C -0.0228(7) 0.2947(6) -0.9632(4) 0.029(2) Uani 1 1 d . . . . .
C33 C -0.1073(7) 0.3288(7) -0.9981(4) 0.047(3) Uani 1 1 d . . . . .
H33 H -0.1626 0.3262 -0.9800 0.057 Uiso 1 1 calc R U . . .
C34 C -0.1115(8) 0.3676(7) -1.0607(5) 0.060(3) Uani 1 1 d . U . . .
H34 H -0.1711 0.3924 -1.0859 0.072 Uiso 1 1 calc R U . . .
C35 C -0.0344(8) 0.3715(7) -1.0875(5) 0.054(2) Uani 1 1 d . U . . .
H35 H -0.0380 0.3984 -1.1308 0.064 Uiso 1 1 calc R U . . .
C36 C 0.0489(7) 0.3355(7) -1.0498(4) 0.046(2) Uani 1 1 d . U . . .
H36 H 0.1047 0.3366 -1.0684 0.055 Uiso 1 1 calc R U . . .
C37 C 0.2626(6) -0.0447(6) -0.6478(4) 0.027(2) Uani 1 1 d D . . . .
C38 C 0.2680(6) -0.0142(6) -0.5493(4) 0.029(2) Uani 1 1 d D . . . .
C39 C 0.2760(6) -0.0848(6) -0.7135(4) 0.027(2) Uani 1 1 d . . . . .
C40 C 0.3324(7) -0.1774(6) -0.7266(5) 0.046(3) Uani 1 1 d . . . . .
H40 H 0.3693 -0.2228 -0.6922 0.055 Uiso 1 1 calc R U . . .
C41 C 0.3349(8) -0.2038(7) -0.7897(5) 0.060(3) Uani 1 1 d . . . . .
H41 H 0.3702 -0.2681 -0.7994 0.072 Uiso 1 1 calc R U . . .
C42 C 0.2857(8) -0.1355(7) -0.8384(5) 0.056(3) Uani 1 1 d . . . . .
H42 H 0.2905 -0.1517 -0.8830 0.067 Uiso 1 1 calc R U . . .
C43 C 0.2282(7) -0.0419(7) -0.8230(4) 0.047(3) Uani 1 1 d . . . . .
H43 H 0.1922 0.0049 -0.8570 0.056 Uiso 1 1 calc R U . . .
C44 C 0.2943(7) -0.0237(6) -0.4788(4) 0.031(2) Uani 1 1 d . . . . .
C45 C 0.3623(7) -0.1042(6) -0.4454(4) 0.040(2) Uani 1 1 d . . . . .
H45 H 0.3970 -0.1596 -0.4686 0.048 Uiso 1 1 calc R U . . .
C46 C 0.3813(7) -0.1070(7) -0.3798(4) 0.039(2) Uani 1 1 d . . . . .
H46 H 0.4266 -0.1641 -0.3568 0.047 Uiso 1 1 calc R U . . .
C47 C 0.3338(7) -0.0254(7) -0.3474(4) 0.041(3) Uani 1 1 d . . . . .
H47 H 0.3459 -0.0250 -0.3016 0.049 Uiso 1 1 calc R U . . .
C48 C 0.2671(7) 0.0570(7) -0.3831(4) 0.039(3) Uani 1 1 d . . . . .
H48 H 0.2347 0.1141 -0.3614 0.047 Uiso 1 1 calc R U . . .
C49 C 0.3486(6) 0.2988(6) -0.6307(4) 0.027(2) Uani 1 1 d . . . . .
C50 C 0.2792(6) 0.3143(6) -0.5405(4) 0.023(2) Uani 1 1 d . . . . .
C51 C 0.4067(6) 0.2993(6) -0.6883(4) 0.028(2) Uani 1 1 d . . . . .
C52 C 0.4573(6) 0.3510(6) -0.6945(4) 0.036(2) Uani 1 1 d . . . . .
H52 H 0.4529 0.3931 -0.6622 0.043 Uiso 1 1 calc R U . . .
C53 C 0.5142(7) 0.3389(7) -0.7493(4) 0.044(3) Uani 1 1 d . . . . .
H53 H 0.5534 0.3695 -0.7543 0.053 Uiso 1 1 calc R U . . .
C54 C 0.5129(7) 0.2809(7) -0.7972(4) 0.049(3) Uani 1 1 d . . . . .
H54 H 0.5479 0.2753 -0.8365 0.059 Uiso 1 1 calc R U . . .
C55 C 0.4611(6) 0.2311(6) -0.7879(4) 0.034(2) Uani 1 1 d . . . . .
H55 H 0.4637 0.1895 -0.8201 0.041 Uiso 1 1 calc R U . . .
C56 C 0.2428(6) 0.3427(5) -0.4751(4) 0.026(2) Uani 1 1 d . . . . .
C57 C 0.2697(6) 0.3997(6) -0.4410(4) 0.031(2) Uani 1 1 d . . . . .
H57 H 0.3072 0.4264 -0.4607 0.038 Uiso 1 1 calc R U . . .
C58 C 0.2384(7) 0.4153(6) -0.3764(4) 0.039(2) Uani 1 1 d . . . . .
H58 H 0.2580 0.4509 -0.3504 0.046 Uiso 1 1 calc R U . . .
C59 C 0.1809(7) 0.3810(6) -0.3499(4) 0.038(2) Uani 1 1 d . . . . .
H59 H 0.1592 0.3926 -0.3059 0.046 Uiso 1 1 calc R U . . .
C60 C 0.1542(6) 0.3281(6) -0.3889(4) 0.026(2) Uani 1 1 d . . . . .
H60 H 0.1134 0.3042 -0.3706 0.031 Uiso 1 1 calc R U . . .
C61 C 0.4323(6) 0.0041(6) -0.7733(4) 0.027(2) Uani 1 1 d . . . . .
C62 C 0.3928(6) 0.0257(6) -0.8721(4) 0.024(2) Uani 1 1 d . . . . .
C63 C 0.4719(6) -0.0324(6) -0.7061(4) 0.028(2) Uani 1 1 d . . . . .
C64 C 0.5396(6) -0.1243(6) -0.6890(4) 0.030(2) Uani 1 1 d . . . . .
H64 H 0.5668 -0.1694 -0.7214 0.036 Uiso 1 1 calc R U . . .
C65 C 0.5674(6) -0.1494(6) -0.6221(4) 0.035(2) Uani 1 1 d . . . . .
H65 H 0.6144 -0.2118 -0.6080 0.042 Uiso 1 1 calc R U . . .
C66 C 0.5244(7) -0.0809(6) -0.5777(4) 0.036(2) Uani 1 1 d . . . . .
H66 H 0.5415 -0.0959 -0.5321 0.043 Uiso 1 1 calc R U . . .
C67 C 0.4565(6) 0.0097(6) -0.5991(4) 0.031(2) Uani 1 1 d . . . . .
H67 H 0.4280 0.0559 -0.5676 0.038 Uiso 1 1 calc R U . . .
C68 C 0.3867(5) 0.0122(5) -0.9423(3) 0.030(2) Uani 1 1 d D . . . .
C69 C 0.4429(5) -0.0722(4) -0.9709(3) 0.040(3) Uani 1 1 d D . . . .
H69 H 0.4894 -0.1256 -0.9449 0.048 Uiso 1 1 calc R U . . .
C70 C 0.4307(5) -0.0781(5) -1.0385(3) 0.051(3) Uani 1 1 d D . . . .
H70 H 0.4688 -0.1357 -1.0587 0.062 Uiso 1 1 calc R U . . .
C71 C 0.3632(6) -0.0001(5) -1.0758(3) 0.048(3) Uani 1 1 d D . . . .
H71 H 0.3544 -0.0040 -1.1215 0.057 Uiso 1 1 calc R U . . .
C72 C 0.3081(5) 0.0841(5) -1.0461(3) 0.040(3) Uani 1 1 d D . . . .
H72 H 0.2627 0.1382 -1.0720 0.048 Uiso 1 1 calc R U . . .
Cl1 Cl 0.1608(3) 0.2072(3) -0.21190(14) 0.0842(11) Uani 1 1 d . U . . .
O1S O 0.1334(6) 0.1625(6) -0.1595(3) 0.089(3) Uani 1 1 d . U . . .
O2S O 0.1813(7) 0.2765(7) -0.1861(4) 0.122(3) Uani 1 1 d . U . . .
O3S O 0.2484(8) 0.1412(9) -0.2368(5) 0.149(4) Uani 1 1 d . U . . .
O4S O 0.0921(8) 0.2379(9) -0.2626(4) 0.168(5) Uani 1 1 d . U . . .
O1W O 0.3818(4) 0.4939(4) -0.5606(3) 0.0464(17) Uani 1 1 d . . . . .
H1WA H 0.3731 0.4446 -0.5610 0.070 Uiso 1 1 d R U . . .
H1WB H 0.3882 0.5052 -0.5200 0.070 Uiso 1 1 d R U . . .
O2W O 0.5409(4) -0.3983(4) -0.6626(3) 0.0520(18) Uani 1 1 d . . . . .
H2WA H 0.4905 -0.4045 -0.6745 0.078 Uiso 1 1 d R U . . .
H2WB H 0.5192 -0.3582 -0.6319 0.078 Uiso 1 1 d R U . . .
O3W O 0.6152(5) -0.2276(4) -0.8380(3) 0.0542(19) Uani 1 1 d . . . . .
H3WA H 0.6016 -0.2716 -0.8235 0.081 Uiso 1 1 d R U . . .
H3WB H 0.5618 -0.1754 -0.8327 0.081 Uiso 1 1 d R U . . .
O4W O 0.4654(4) -0.2780(4) -0.5647(3) 0.0539(18) Uani 1 1 d . . . . .
H4WA H 0.4220 -0.2219 -0.5548 0.081 Uiso 1 1 d R U . . .
H4WB H 0.5036 -0.3011 -0.5297 0.081 Uiso 1 1 d R U . . .
O5W O -0.3483(4) 0.4087(4) -0.6442(3) 0.0521(18) Uani 1 1 d . . . . .
H5WA H -0.2871 0.3956 -0.6423 0.078 Uiso 1 1 d R U . . .
H5WB H -0.3652 0.4110 -0.6032 0.078 Uiso 1 1 d R U . . .
O6W O 0.3628(5) 0.6033(5) -0.6709(3) 0.063(2) Uani 1 1 d . . . . .
H6WA H 0.3131 0.6596 -0.6706 0.095 Uiso 1 1 d R U . . .
H6WB H 0.3539 0.5810 -0.7067 0.095 Uiso 1 1 d R U . . .
O7W O 0.5670(5) -0.3613(5) -0.7917(3) 0.070(2) Uani 1 1 d . . . . .
H7WA H 0.5641 -0.3922 -0.8246 0.105 Uiso 1 1 d R U . . .
H7WB H 0.5548 -0.3882 -0.7573 0.105 Uiso 1 1 d R U . . .
O8W O 0.3199(7) 0.5851(6) -0.8002(3) 0.127(4) Uani 1 1 d . . . . .
H8WA H 0.3474 0.5705 -0.8382 0.190 Uiso 1 1 d R U . . .
H8WB H 0.2812 0.5599 -0.7982 0.190 Uiso 1 1 d R U . . .
O9W O 0.5811(4) 0.3899(4) -0.5237(3) 0.0566(19) Uani 1 1 d . . . . .
H9WA H 0.5890 0.3331 -0.5168 0.085 Uiso 1 1 d R U . . .
H9WB H 0.5179 0.4255 -0.5273 0.085 Uiso 1 1 d R U . . .
O1 O 0.7043(8) 0.3141(9) -0.8874(4) 0.083(4) Uani 0.67 1 d . . P B 1
O2 O 0.5441(8) 0.5013(8) -0.8559(5) 0.073(3) Uani 0.67 1 d . . P C 1
O3 O 0.4679(16) 0.5716(15) -0.8804(9) 0.052(6) Uiso 0.33 1 d . . P D 2
O4 O 0.6133(19) 0.4105(18) -0.9255(12) 0.091(8) Uiso 0.33 1 d . . P E 2
O1MA O 0.1837(10) 0.2083(9) -0.7081(7) 0.023(4) Uiso 0.45 1 d . . P A 1

loop_
_atom_site_aniso_label
_atom_site_aniso_U_11
_atom_site_aniso_U_22
_atom_site_aniso_U_33
_atom_site_aniso_U_23
_atom_site_aniso_U_13
_atom_site_aniso_U_12
Cu1 0.0275(7) 0.0312(7) 0.0259(6) -0.0041(5) 0.0074(5) -0.0115(6)
Cu2 0.0333(8) 0.0281(7) 0.0265(6) -0.0026(5) -0.0001(5) -0.0106(6)
Cu3 0.0229(7) 0.0328(7) 0.0211(6) -0.0096(5) 0.0035(5) -0.0059(6)
Na1 0.023(2) 0.0274(19) 0.0267(18) -0.0017(15) 0.0019(15) -0.0063(18)
Na2 0.030(2) 0.032(2) 0.0213(17) -0.0003(15) 0.0024(15) -0.0106(19)
N1 0.026(5) 0.024(4) 0.024(4) -0.003(3) 0.002(3) -0.003(4)
N2 0.016(4) 0.026(4) 0.018(4) 0.008(3) 0.000(3) -0.003(4)
N3 0.026(5) 0.024(4) 0.028(4) -0.006(3) 0.006(4) -0.011(4)
N4 0.022(5) 0.028(4) 0.020(4) -0.004(3) 0.000(3) -0.009(4)
N5 0.033(5) 0.038(5) 0.026(4) 0.004(4) 0.007(4) -0.010(4)
N6 0.021(5) 0.020(4) 0.028(4) -0.004(3) 0.006(3) -0.010(4)
N7 0.038(5) 0.036(5) 0.024(4) -0.002(3) 0.013(4) -0.019(4)
N8 0.035(5) 0.029(4) 0.019(4) 0.001(3) 0.001(3) -0.013(4)
N9 0.022(5) 0.027(4) 0.021(4) -0.002(3) 0.002(3) -0.003(4)
N10 0.036(5) 0.026(4) 0.025(4) -0.005(3) 0.009(4) -0.010(4)
N11 0.028(5) 0.031(5) 0.025(4) -0.005(3) -0.003(4) -0.011(4)
N12 0.032(5) 0.021(4) 0.019(4) -0.003(3) 0.002(4) 0.001(4)
N13 0.029(5) 0.034(5) 0.025(4) -0.002(4) -0.003(4) -0.010(4)
N14 0.043(6) 0.030(5) 0.040(5) -0.016(4) 0.014(4) -0.027(5)
N15 0.041(6) 0.030(5) 0.031(4) 0.009(3) -0.011(4) -0.012(5)
N16 0.032(5) 0.027(4) 0.021(4) 0.000(3) 0.000(3) -0.011(4)
N17 0.041(6) 0.027(5) 0.023(4) -0.004(3) 0.004(4) -0.008(4)
N18 0.029(5) 0.023(4) 0.030(4) -0.001(3) 0.000(4) -0.010(4)
N19 0.033(5) 0.034(5) 0.046(5) -0.015(4) 0.016(4) -0.020(5)
N20 0.035(5) 0.032(5) 0.032(4) 0.002(4) -0.006(4) -0.009(4)
N21 0.025(5) 0.033(4) 0.011(3) -0.002(3) 0.004(3) -0.014(4)
N22 0.024(5) 0.036(5) 0.016(4) -0.003(3) 0.000(3) -0.009(4)
N23 0.024(5) 0.023(4) 0.023(4) 0.002(3) -0.008(3) -0.005(4)
N24 0.018(5) 0.031(4) 0.024(4) -0.009(3) 0.001(3) 0.000(4)
N25 0.033(5) 0.028(4) 0.022(4) 0.002(3) 0.004(4) -0.005(4)
N26 0.018(4) 0.018(4) 0.016(4) -0.005(3) -0.004(3) 0.001(4)
N27 0.027(5) 0.031(4) 0.019(4) -0.004(3) 0.001(3) -0.011(4)
N28 0.025(5) 0.017(4) 0.019(4) -0.001(3) -0.006(3) 0.000(4)
N29 0.027(5) 0.029(4) 0.014(4) -0.003(3) 0.004(3) -0.008(4)
N30 0.029(5) 0.042(5) 0.023(4) -0.004(4) 0.001(4) -0.010(4)
C1 0.037(7) 0.019(5) 0.024(5) -0.014(4) 0.004(5) -0.005(5)
C2 0.015(6) 0.016(5) 0.024(5) -0.001(4) -0.002(4) 0.006(4)
C3 0.030(5) 0.029(5) 0.027(4) -0.009(4) -0.001(4) -0.014(4)
C4 0.026(4) 0.031(4) 0.038(4) -0.008(4) 0.001(4) -0.009(4)
C5 0.034(5) 0.028(5) 0.043(5) 0.003(4) -0.003(5) 0.003(4)
C6 0.026(6) 0.038(6) 0.040(6) 0.000(5) 0.002(5) -0.004(6)
C7 0.038(7) 0.041(6) 0.028(5) -0.007(4) 0.009(5) -0.021(6)
C8 0.027(6) 0.032(6) 0.030(5) -0.007(4) 0.006(5) -0.011(5)
C9 0.024(6) 0.037(6) 0.049(6) -0.005(5) 0.001(5) -0.012(5)
C10 0.057(8) 0.054(7) 0.043(6) -0.002(5) -0.001(6) -0.037(7)
C11 0.052(8) 0.051(7) 0.043(6) 0.021(5) 0.014(6) -0.023(7)
C12 0.049(8) 0.054(7) 0.036(6) 0.017(5) 0.015(5) -0.008(7)
C13 0.032(6) 0.036(6) 0.014(4) 0.006(4) -0.003(4) -0.013(5)
C14 0.017(5) 0.018(5) 0.026(5) 0.002(4) 0.003(4) -0.002(5)
C15 0.025(6) 0.021(5) 0.023(5) 0.003(4) -0.006(4) -0.004(5)
C16 0.021(6) 0.031(5) 0.038(5) -0.012(4) 0.012(4) -0.010(5)
C17 0.048(7) 0.023(5) 0.038(6) -0.003(4) -0.005(5) -0.014(6)
C18 0.039(7) 0.044(6) 0.028(5) -0.019(5) 0.000(5) -0.010(6)
C19 0.022(6) 0.036(6) 0.029(5) -0.005(4) 0.007(4) -0.003(5)
C20 0.026(6) 0.025(5) 0.033(5) 0.002(4) 0.003(4) -0.003(5)
C21 0.079(9) 0.095(10) 0.060(7) -0.043(7) 0.047(6) -0.067(9)
C22 0.107(11) 0.124(11) 0.086(8) -0.062(8) 0.077(8) -0.100(10)
C23 0.045(7) 0.049(7) 0.047(6) -0.019(5) 0.032(5) -0.024(6)
C24 0.046(7) 0.031(6) 0.029(5) -0.005(4) 0.010(5) -0.017(6)
C25 0.025(6) 0.020(5) 0.044(6) -0.013(4) 0.006(5) -0.012(5)
C26 0.028(6) 0.030(5) 0.015(4) -0.007(4) 0.006(4) -0.012(5)
C27 0.031(7) 0.037(6) 0.040(6) -0.009(5) -0.002(5) -0.018(6)
C28 0.070(9) 0.046(7) 0.047(7) -0.011(5) 0.011(6) -0.030(7)
C29 0.058(9) 0.081(9) 0.065(8) -0.034(7) 0.029(7) -0.049(8)
C30 0.045(8) 0.051(7) 0.051(7) -0.003(6) 0.017(6) -0.029(7)
C31 0.045(8) 0.037(6) 0.038(6) -0.007(5) 0.013(5) -0.019(6)
C32 0.024(6) 0.022(5) 0.035(5) -0.001(4) -0.004(5) -0.006(5)
C33 0.030(7) 0.072(8) 0.034(6) 0.006(5) -0.003(5) -0.020(7)
C34 0.058(7) 0.062(6) 0.047(6) 0.008(5) -0.019(5) -0.018(6)
C35 0.052(6) 0.065(5) 0.036(5) 0.012(4) -0.014(4) -0.022(5)
C36 0.040(6) 0.060(6) 0.039(5) 0.009(4) -0.010(4) -0.027(5)
C37 0.026(6) 0.030(6) 0.036(5) -0.012(4) 0.008(5) -0.021(5)
C38 0.025(6) 0.031(6) 0.034(5) -0.012(4) 0.012(4) -0.016(5)
C39 0.023(6) 0.028(6) 0.028(5) -0.003(4) -0.004(4) -0.011(5)
C40 0.043(7) 0.028(6) 0.058(7) -0.004(5) -0.006(5) -0.008(6)
C41 0.051(8) 0.027(6) 0.062(7) -0.022(6) -0.021(6) 0.016(6)
C42 0.059(8) 0.037(7) 0.050(7) -0.032(6) -0.001(6) -0.002(7)
C43 0.058(8) 0.052(7) 0.025(5) -0.023(5) 0.006(5) -0.020(7)
C44 0.029(6) 0.033(6) 0.025(5) -0.001(4) 0.003(4) -0.011(5)
C45 0.046(7) 0.031(6) 0.034(6) 0.004(5) 0.007(5) -0.011(6)
C46 0.029(7) 0.037(6) 0.038(6) 0.015(5) -0.004(5) -0.006(6)
C47 0.031(7) 0.053(7) 0.033(5) 0.012(5) -0.005(5) -0.017(6)
C48 0.031(7) 0.062(7) 0.025(5) -0.006(5) 0.006(5) -0.022(6)
C49 0.014(5) 0.041(6) 0.017(4) -0.005(4) -0.005(4) -0.006(5)
C50 0.012(5) 0.029(5) 0.016(4) -0.004(4) 0.005(4) 0.002(5)
C51 0.021(6) 0.025(5) 0.026(5) 0.000(4) 0.004(4) -0.001(5)
C52 0.030(6) 0.033(6) 0.044(6) -0.008(5) 0.018(5) -0.014(5)
C53 0.032(7) 0.048(7) 0.059(7) -0.018(5) 0.012(5) -0.022(6)
C54 0.042(7) 0.071(8) 0.027(5) -0.004(5) 0.017(5) -0.020(7)
C55 0.028(6) 0.044(6) 0.032(5) -0.005(5) 0.004(5) -0.018(6)
C56 0.031(6) 0.018(5) 0.017(4) 0.001(4) -0.004(4) -0.001(5)
C57 0.024(6) 0.022(5) 0.037(5) -0.007(4) -0.003(4) -0.001(5)
C58 0.040(7) 0.036(6) 0.035(6) -0.013(5) -0.003(5) -0.013(6)
C59 0.049(7) 0.034(6) 0.018(5) 0.001(4) 0.013(5) -0.009(6)
C60 0.020(6) 0.027(5) 0.022(5) 0.000(4) 0.002(4) -0.004(5)
C61 0.019(6) 0.039(6) 0.022(5) -0.005(4) 0.007(4) -0.013(5)
C62 0.027(6) 0.024(5) 0.019(4) -0.002(4) 0.006(4) -0.011(5)
C63 0.024(6) 0.033(6) 0.026(5) 0.005(4) 0.005(4) -0.014(5)
C64 0.032(6) 0.031(6) 0.023(5) -0.007(4) 0.005(4) -0.012(5)
C65 0.023(6) 0.045(6) 0.024(5) 0.000(4) 0.005(4) -0.005(5)
C66 0.040(7) 0.055(7) 0.017(5) 0.000(5) 0.000(4) -0.028(6)
C67 0.035(6) 0.023(5) 0.033(5) -0.003(4) -0.003(5) -0.011(5)
C68 0.032(6) 0.026(5) 0.026(5) -0.004(4) -0.001(4) -0.010(5)
C69 0.051(7) 0.042(6) 0.021(5) -0.012(4) 0.004(5) -0.016(6)
C70 0.057(8) 0.057(7) 0.031(6) -0.027(5) 0.015(5) -0.017(7)
C71 0.057(8) 0.050(7) 0.016(5) 0.005(5) -0.007(5) -0.009(7)
C72 0.052(7) 0.042(6) 0.019(5) -0.012(4) 0.004(5) -0.017(6)
Cl1 0.078(3) 0.136(3) 0.0378(17) 0.0087(18) 0.0024(16) -0.051(3)
O1S 0.104(7) 0.141(7) 0.038(4) 0.017(4) -0.007(4) -0.074(6)
O2S 0.129(9) 0.159(7) 0.107(7) -0.028(5) 0.041(6) -0.091(7)
O3S 0.108(5) 0.210(8) 0.122(7) -0.067(6) 0.028(5) -0.064(5)
O4S 0.134(7) 0.321(13) 0.075(5) 0.100(7) -0.045(5) -0.141(8)
O1W 0.057(5) 0.037(4) 0.050(4) -0.012(3) 0.002(3) -0.026(4)
O2W 0.041(5) 0.057(5) 0.053(4) -0.013(4) 0.010(3) -0.018(4)
O3W 0.069(6) 0.029(4) 0.041(4) -0.008(3) 0.007(4) -0.004(4)
O4W 0.047(5) 0.036(4) 0.057(4) 0.004(3) 0.004(4) -0.002(4)
O5W 0.030(4) 0.058(5) 0.052(4) -0.002(4) 0.009(3) -0.008(4)
O6W 0.070(6) 0.065(5) 0.065(5) 0.000(4) -0.014(4) -0.042(5)
O7W 0.068(6) 0.062(5) 0.064(5) -0.006(4) 0.027(4) -0.017(5)
O8W 0.279(13) 0.191(10) 0.032(4) -0.028(5) 0.043(6) -0.209(11)
O9W 0.030(5) 0.053(5) 0.069(5) 0.009(4) 0.009(4) -0.006(4)
O1 0.075(9) 0.201(14) 0.021(5) 0.004(7) -0.009(6) -0.105(11)
O2 0.067(9) 0.083(9) 0.080(8) 0.014(7) 0.005(7) -0.046(9)

loop_
_atom_type_symbol
_atom_type_description
_atom_type_scat_dispersion_real
_atom_type_scat_dispersion_imag
_atom_type_scat_source
C C 0.0033 0.0016 'International Tables Vol C Tables 4.2.6.8 and 6.1.1.4'
H H 0.0000 0.0000 'International Tables Vol C Tables 4.2.6.8 and 6.1.1.4'
N N 0.0061 0.0033 'International Tables Vol C Tables 4.2.6.8 and 6.1.1.4'
O O 0.0106 0.0060 'International Tables Vol C Tables 4.2.6.8 and 6.1.1.4'
Cu Cu 0.3201 1.2651 'International Tables Vol C Tables 4.2.6.8 and 6.1.1.4'
Cl Cl 0.1484 0.1585 'International Tables Vol C Tables 4.2.6.8 and 6.1.1.4'
Na Na 0.0362 0.0249 'International Tables Vol C Tables 4.2.6.8 and 6.1.1.4'

loop_
_geom_angle_atom_site_label_1
_geom_angle_atom_site_label_2
_geom_angle_atom_site_label_3
_geom_angle
N2 Cu1 N6 174.6(3)
N2 Cu1 O1MB 99.3(4)
N6 Cu1 O1MB 85.8(4)
N2 Cu1 O1MA 88.7(4)
N6 Cu1 O1MA 96.6(4)
N2 Cu1 N9 98.1(3)
N6 Cu1 N9 80.0(2)
O1MB Cu1 N9 129.0(4)
O1MA Cu1 N9 122.3(4)
N2 Cu1 N4 80.6(3)
N6 Cu1 N4 95.6(3)
O1MB Cu1 N4 115.3(3)
O1MA Cu1 N4 123.0(4)
N9 Cu1 N4 114.7(2)
N16 Cu2 N11 173.7(3)
N16 Cu2 O1MA 88.1(4)
N11 Cu2 O1MA 98.2(4)
N16 Cu2 O1MB 100.7(4)
N11 Cu2 O1MB 85.6(4)
N16 Cu2 N14 95.8(3)
N11 Cu2 N14 79.8(3)
O1MA Cu2 N14 129.1(4)
O1MB Cu2 N14 133.7(4)
N16 Cu2 N19 80.0(3)
N11 Cu2 N19 96.9(3)
O1MA Cu2 N19 123.3(4)
O1MB Cu2 N19 118.1(4)
N14 Cu2 N19 107.2(2)
N26 Cu3 N21 172.1(3)
N26 Cu3 O1MA 97.8(4)
N21 Cu3 O1MA 90.1(4)
N26 Cu3 O1MB 87.6(3)
N21 Cu3 O1MB 99.9(4)
N26 Cu3 N24 94.8(2)
N21 Cu3 N24 79.3(2)
O1MA Cu3 N24 131.5(4)
O1MB Cu3 N24 122.8(3)
N26 Cu3 N29 79.8(3)
N21 Cu3 N29 97.0(3)
O1MA Cu3 N29 120.4(4)
O1MB Cu3 N29 128.6(3)
N24 Cu3 N29 107.9(2)
N1 Na1 N17 91.5(2)
N1 Na1 N22 96.6(2)
N17 Na1 N22 91.5(2)
N1 Na1 N25 111.3(2)
N17 Na1 N25 150.5(3)
N22 Na1 N25 68.2(2)
N1 Na1 N20 148.6(2)
N17 Na1 N20 68.1(2)
N22 Na1 N20 107.1(3)
N25 Na1 N20 96.7(2)
N1 Na1 N5 67.7(2)
N17 Na1 N5 99.4(2)
N22 Na1 N5 160.9(3)
N25 Na1 N5 106.4(3)
N20 Na1 N5 91.5(2)
N27 Na2 N7 90.7(2)
N27 Na2 N12 92.8(2)
N7 Na2 N12 93.6(2)
N27 Na2 N10 102.1(2)
N7 Na2 N10 66.9(2)
N12 Na2 N10 155.2(2)
N27 Na2 N15 151.1(2)
N7 Na2 N15 110.2(3)
N12 Na2 N15 67.0(2)
N10 Na2 N15 104.4(2)
N27 Na2 N30 67.4(2)
N7 Na2 N30 148.1(3)
N12 Na2 N30 109.6(2)
N10 Na2 N30 94.4(2)
N15 Na2 N30 99.1(2)
C2 N1 N2 105.4(7)
C2 N1 Na1 118.4(5)
N2 N1 Na1 135.1(5)
C1 N2 N1 106.0(6)
C1 N2 Cu1 117.5(5)
N1 N2 Cu1 136.4(6)
C1 N3 C2 101.0(7)
C7 N4 C3 119.6(7)
C7 N4 Cu1 127.9(6)
C3 N4 Cu1 112.4(5)
C12 N5 C8 117.1(8)
C12 N5 Na1 126.2(7)
C8 N5 Na1 116.4(5)
C13 N6 N7 107.0(6)
C13 N6 Cu1 117.1(5)
N7 N6 Cu1 135.6(5)
C14 N7 N6 104.6(6)
C14 N7 Na2 117.1(5)
N6 N7 Na2 138.2(5)
C13 N8 C14 101.2(5)
C19 N9 C15 118.6(7)
C19 N9 Cu1 127.8(6)
C15 N9 Cu1 113.6(5)
C24 N10 C20 118.8(5)
C24 N10 Na2 121.8(4)
C20 N10 Na2 118.1(4)
C25 N11 N12 106.5(7)
C25 N11 Cu2 118.2(6)
N12 N11 Cu2 135.3(6)
C26 N12 N11 103.8(7)
C26 N12 Na2 116.4(5)
N11 N12 Na2 139.6(6)
C25 N13 C26 100.8(7)
C31 N14 C27 117.9(8)
C31 N14 Cu2 130.5(7)
C27 N14 Cu2 111.6(6)
C32 N15 C36 116.2(8)
C32 N15 Na2 119.8(5)
C36 N15 Na2 124.0(6)
N17 N16 C37 106.8(6)
N17 N16 Cu2 136.1(6)
C37 N16 Cu2 117.0(5)
C38 N17 N16 106.5(6)
C38 N17 Na1 115.3(5)
N16 N17 Na1 137.4(5)
C37 N18 C38 100.9(7)
C43 N19 C39 120.3(8)
C43 N19 Cu2 127.5(7)
C39 N19 Cu2 112.1(5)
C44 N20 C48 119.3(8)
C44 N20 Na1 117.9(6)
C48 N20 Na1 122.1(6)
C49 N21 N22 106.8(6)
C49 N21 Cu3 118.3(5)
N22 N21 Cu3 134.8(5)
C50 N22 N21 104.5(6)
C50 N22 Na1 115.1(5)
N21 N22 Na1 139.6(5)
C49 N23 C50 100.1(6)
C55 N24 C51 118.6(7)
C55 N24 Cu3 128.4(6)
C51 N24 Cu3 112.8(5)
C60 N25 C56 117.4(7)
C60 N25 Na1 124.1(6)
C56 N25 Na1 118.2(5)
C61 N26 N27 107.3(6)
C61 N26 Cu3 117.9(5)
N27 N26 Cu3 134.7(5)
C62 N27 N26 102.9(7)
C62 N27 Na2 118.6(5)
N26 N27 Na2 137.7(5)
C61 N28 C62 99.3(7)
C67 N29 C63 118.6(8)
C67 N29 Cu3 129.5(6)
C63 N29 Cu3 111.9(5)
C72 N30 C68 119.9(5)
C72 N30 Na2 123.5(4)
C68 N30 Na2 116.4(4)
Cu2 O1MB Cu1 117.8(5)
Cu2 O1MB Cu3 115.8(5)
Cu1 O1MB Cu3 117.7(5)
N3 C1 N2 113.7(7)
N3 C1 C3 129.9(8)
N2 C1 C3 116.4(8)
N1 C2 N3 113.9(7)
N1 C2 C8 120.8(8)
N3 C2 C8 125.2(8)
N4 C3 C4 120.8(8)
N4 C3 C1 113.0(8)
C4 C3 C1 126.2(8)
C3 C4 C5 119.8(9)
C6 C5 C4 117.4(9)
C5 C6 C7 120.5(9)
N4 C7 C6 121.8(8)
N5 C8 C9 122.2(8)
N5 C8 C2 116.1(8)
C9 C8 C2 121.7(9)
C8 C9 C10 120.5(9)
C11 C10 C9 116.3(9)
C10 C11 C12 120.5(9)
N5 C12 C11 123.3(10)
N8 C13 N6 112.5(6)
N8 C13 C15 129.4(7)
N6 C13 C15 118.0(7)
N7 C14 N8 114.7(6)
N7 C14 C20 121.9(7)
N8 C14 C20 123.3(7)
C16 C15 N9 121.9(7)
C16 C15 C13 126.9(8)
N9 C15 C13 111.2(6)
C15 C16 C17 119.9(8)
C18 C17 C16 119.3(8)
C17 C18 C19 120.7(8)
N9 C19 C18 119.6(8)
C21 C20 N10 120.3(5)
C21 C20 C14 124.7(6)
N10 C20 C14 115.0(6)
C22 C21 C20 120.0(5)
C21 C22 C23 120.2(5)
C24 C23 C22 118.4(5)
N10 C24 C23 122.3(5)
N13 C25 N11 113.5(7)
N13 C25 C27 130.5(8)
N11 C25 C27 116.1(8)
N12 C26 N13 115.4(7)
N12 C26 C32 122.7(8)
N13 C26 C32 121.9(8)
N14 C27 C28 120.3(9)
N14 C27 C25 114.3(8)
C28 C27 C25 125.4(9)
C29 C28 C27 118.0(11)
C30 C29 C28 121.2(10)
C31 C30 C29 117.9(10)
N14 C31 C30 124.5(10)
C33 C32 N15 122.7(8)
C33 C32 C26 123.2(9)
N15 C32 C26 114.0(8)
C32 C33 C34 118.0(9)
C35 C34 C33 122.1(10)
C34 C35 C36 117.0(10)
C35 C36 N15 124.0(9)
N18 C37 N16 113.3(6)
N18 C37 C39 128.1(8)
N16 C37 C39 118.4(7)
N17 C38 N18 112.4(7)
N17 C38 C44 123.9(7)
N18 C38 C44 123.6(8)
N19 C39 C40 121.3(8)
N19 C39 C37 112.3(7)
C40 C39 C37 126.4(8)
C41 C40 C39 119.4(9)
C42 C41 C40 118.5(9)
C41 C42 C43 120.4(9)
N19 C43 C42 120.0(9)
N20 C44 C45 120.6(8)
N20 C44 C38 113.8(8)
C45 C44 C38 125.6(8)
C46 C45 C44 121.6(9)
C45 C46 C47 118.6(9)
C46 C47 C48 118.8(9)
N20 C48 C47 121.0(9)
N21 C49 N23 114.4(7)
N21 C49 C51 117.4(7)
N23 C49 C51 128.1(8)
N22 C50 N23 114.1(6)
N22 C50 C56 122.0(7)
N23 C50 C56 123.9(7)
N24 C51 C52 123.4(7)
N24 C51 C49 112.1(7)
C52 C51 C49 124.5(8)
C53 C52 C51 117.7(8)
C52 C53 C54 118.6(8)
C55 C54 C53 120.8(8)
N24 C55 C54 120.9(8)
N25 C56 C57 123.3(7)
N25 C56 C50 115.8(7)
C57 C56 C50 120.9(8)
C56 C57 C58 116.2(8)
C59 C58 C57 121.5(8)
C58 C59 C60 118.0(7)
N25 C60 C59 123.3(8)
N26 C61 N28 114.8(7)
N26 C61 C63 117.6(7)
N28 C61 C63 127.6(8)
N27 C62 N28 115.7(7)
N27 C62 C68 121.4(7)
N28 C62 C68 122.9(7)
N29 C63 C64 122.7(7)
N29 C63 C61 112.6(8)
C64 C63 C61 124.6(8)
C63 C64 C65 118.0(8)
C66 C65 C64 118.0(9)
C65 C66 C67 120.2(8)
N29 C67 C66 122.5(8)
N30 C68 C69 120.6(5)
N30 C68 C62 115.6(6)
C69 C68 C62 123.8(6)
C68 C69 C70 119.3(5)
C71 C70 C69 119.9(5)
C70 C71 C72 119.8(5)
N30 C72 C71 120.5(5)
O4S Cl1 O3S 106.9(7)
O4S Cl1 O2S 116.2(8)
O3S Cl1 O2S 105.5(6)
O4S Cl1 O1S 109.9(5)
O3S Cl1 O1S 108.7(7)
O2S Cl1 O1S 109.4(5)
Cu2 O1MA Cu3 121.5(7)
Cu2 O1MA Cu1 119.0(7)
Cu3 O1MA Cu1 117.8(6)

loop_
_geom_bond_atom_site_label_1
_geom_bond_atom_site_label_2
_geom_bond_distance
Cu1 N2 1.911(6)
Cu1 N6 1.911(6)
Cu1 O1MB 2.056(11)
Cu1 O1MA 2.102(14)
Cu1 N9 2.115(6)
Cu1 N4 2.120(7)
Cu2 N16 1.927(6)
Cu2 N11 1.942(7)
Cu2 O1MA 1.977(13)
Cu2 O1MB 2.049(10)
Cu2 N14 2.132(7)
Cu2 N19 2.167(7)
Cu3 N26 1.923(6)
Cu3 N21 1.934(6)
Cu3 O1MA 2.018(14)
Cu3 O1MB 2.065(11)
Cu3 N24 2.131(6)
Cu3 N29 2.131(7)
Na1 N1 2.408(7)
Na1 N17 2.424(7)
Na1 N22 2.465(7)
Na1 N25 2.471(7)
Na1 N20 2.495(8)
Na1 N5 2.528(7)
Na2 N27 2.425(7)
Na2 N7 2.484(7)
Na2 N12 2.486(7)
Na2 N10 2.494(6)
Na2 N15 2.495(8)
Na2 N30 2.556(6)
N1 C2 1.346(9)
N1 N2 1.354(8)
N2 C1 1.355(10)
N3 C1 1.342(9)
N3 C2 1.360(10)
N4 C7 1.329(9)
N4 C3 1.355(9)
N5 C12 1.316(10)
N5 C8 1.357(10)
N6 C13 1.357(9)
N6 N7 1.362(8)
N7 C14 1.333(8)
N8 C13 1.347(9)
N8 C14 1.363(9)
N9 C19 1.355(9)
N9 C15 1.368(9)
N10 C24 1.367(6)
N10 C20 1.387(6)
N11 C25 1.357(10)
N11 N12 1.359(8)
N12 C26 1.331(10)
N13 C25 1.321(10)
N13 C26 1.355(9)
N14 C31 1.335(10)
N14 C27 1.386(11)
N15 C32 1.358(10)
N15 C36 1.360(10)
N16 N17 1.332(8)
N16 C37 1.343(10)
N17 C38 1.332(11)
N18 C37 1.334(10)
N18 C38 1.387(9)
N19 C43 1.310(9)
N19 C39 1.351(10)
N20 C44 1.337(10)
N20 C48 1.359(9)
N21 C49 1.317(9)
N21 N22 1.369(8)
N22 C50 1.352(9)
N23 C49 1.362(9)
N23 C50 1.364(9)
N24 C55 1.336(9)
N24 C51 1.363(9)
N25 C60 1.326(9)
N25 C56 1.359(9)
N26 C61 1.320(10)
N26 N27 1.367(8)
N27 C62 1.355(10)
N28 C61 1.351(9)
N28 C62 1.355(10)
N29 C67 1.298(9)
N29 C63 1.367(9)
N30 C72 1.376(6)
N30 C68 1.377(7)
C1 C3 1.479(11)
C2 C8 1.465(10)
C3 C4 1.383(11)
C4 C5 1.420(11)
C5 C6 1.359(11)
C6 C7 1.391(11)
C8 C9 1.374(10)
C9 C10 1.401(11)
C10 C11 1.359(12)
C11 C12 1.395(12)
C13 C15 1.459(10)
C14 C20 1.447(9)
C15 C16 1.364(10)
C16 C17 1.365(11)
C17 C18 1.350(10)
C18 C19 1.410(10)
C20 C21 1.387(7)
C21 C22 1.379(7)
C22 C23 1.397(7)
C23 C24 1.380(6)
C25 C27 1.450(11)
C26 C32 1.474(11)
C27 C28 1.398(12)
C28 C29 1.383(12)
C29 C30 1.365(13)
C30 C31 1.348(11)
C32 C33 1.341(11)
C33 C34 1.375(11)
C34 C35 1.340(12)
C35 C36 1.354(12)
C37 C39 1.486(10)
C38 C44 1.469(10)
C39 C40 1.370(12)
C40 C41 1.368(12)
C41 C42 1.364(13)
C42 C43 1.397(12)
C44 C45 1.367(12)
C45 C46 1.360(11)
C46 C47 1.372(12)
C47 C48 1.400(12)
C49 C51 1.476(10)
C50 C56 1.452(10)
C51 C52 1.392(10)
C52 C53 1.384(11)
C53 C54 1.394(11)
C54 C55 1.386(10)
C56 C57 1.391(10)
C57 C58 1.392(11)
C58 C59 1.353(10)
C59 C60 1.393(10)
C61 C63 1.468(11)
C62 C68 1.463(9)
C63 C64 1.377(11)
C64 C65 1.404(10)
C65 C66 1.375(11)
C66 C67 1.383(11)
C68 C69 1.385(7)
C69 C70 1.402(7)
C70 C71 1.380(7)
C71 C72 1.389(7)
Cl1 O4S 1.374(9)
Cl1 O3S 1.386(11)
Cl1 O2S 1.426(9)
Cl1 O1S 1.428(7)
